data_4123530
loop_
_publ_author_name
'Kumar, Pankaj'
'Lee, Yong-Min'
'Park, Young Jun'
'Siegler, Maxime A.'
'Karlin, Kenneth D.'
'Nam, Wonwoo'

_publ_section_title
;
 Reactions of Co(III)-Nitrosyl Complexes with Superoxide and Their
 Mechanistic Insights.
;
_journal_issue 13
_journal_name_full 'Journal of the American Chemical Society'
_journal_page_first 4284
_journal_page_last 4287
_journal_paper_doi 10.1021/ja513234b
_journal_volume 137
_journal_year 2015
_chemical_formula_moiety 'C24 H20 B, C13 H30 Co N5 O2'
_chemical_formula_sum 'C37 H50 B Co N5 O2'
_chemical_formula_weight 666.56
_chemical_name_common '(13-TMC) cobalt(II) nitrite'
_chemical_name_systematic
;
 ?
;
_space_group_crystal_system monoclinic
_space_group_IT_number 14
_space_group_name_Hall '-P 2ybc'
_space_group_name_H-M_alt 'P 1 21/c 1'
_symmetry_space_group_name_Hall '-P 2ybc'
_symmetry_space_group_name_H-M 'P 1 21/c 1'
_atom_sites_solution_hydrogens geom
_atom_sites_solution_primary direct
_atom_sites_solution_secondary difmap
_cell_angle_alpha 90
_cell_angle_beta 98.2740(10)
_cell_angle_gamma 90
_cell_formula_units_Z 4
_cell_length_a 14.8446(2)
_cell_length_b 9.5407(2)
_cell_length_c 24.2172(4)
_cell_measurement_reflns_used 9815
_cell_measurement_temperature 100.(2)
_cell_measurement_theta_max 28.3053
_cell_measurement_theta_min 2.2976
_cell_volume 3394.13(10)
_computing_cell_refinement 'SAINT V8.27B (Bruker AXS Inc., 2012)'
_computing_data_reduction 'SAINT V8.27B (Bruker AXS Inc., 2012)'
_computing_structure_refinement 'SHELXL-97 (Sheldrick, 2008)'
_computing_structure_solution 'SHELXS-97 (Sheldrick, 2008)'
_diffrn_ambient_temperature 100.(2)
_diffrn_detector_area_resol_mean 8.3333
_diffrn_measured_fraction_theta_full 0.999
_diffrn_measured_fraction_theta_max 0.999
_diffrn_radiation_wavelength 0.71073
_diffrn_reflns_av_R_equivalents 0.0189
_diffrn_reflns_av_sigmaI/netI 0.0116
_diffrn_reflns_limit_h_max 19
_diffrn_reflns_limit_h_min -19
_diffrn_reflns_limit_k_max 12
_diffrn_reflns_limit_k_min -12
_diffrn_reflns_limit_l_max 32
_diffrn_reflns_limit_l_min -30
_diffrn_reflns_number 59839
_diffrn_reflns_theta_full 28.31
_diffrn_reflns_theta_max 28.31
_diffrn_reflns_theta_min 1.39
_exptl_absorpt_coefficient_mu 0.546
_exptl_absorpt_correction_T_max 0.89
_exptl_absorpt_correction_T_min 0.84
_exptl_absorpt_correction_type multi-scan
_exptl_absorpt_process_details 'SADABS V2012/1 (Bruker AXS Inc.)'
_exptl_crystal_colour violet
_exptl_crystal_density_diffrn 1.304
_exptl_crystal_density_method 'not measured'
_exptl_crystal_description block
_exptl_crystal_F_000 1420
_exptl_crystal_size_max 0.300
_exptl_crystal_size_mid 0.240
_exptl_crystal_size_min 0.220
_refine_diff_density_max 0.612
_refine_diff_density_min -0.252
_refine_ls_extinction_method none
_refine_ls_goodness_of_fit_ref 1.012
_refine_ls_hydrogen_treatment constr
_refine_ls_matrix_type full
_refine_ls_number_parameters 419
_refine_ls_number_reflns 8440
_refine_ls_number_restraints 0
_refine_ls_restrained_S_all 1.012
_refine_ls_R_factor_all 0.0317
_refine_ls_R_factor_gt 0.0289
_refine_ls_shift/su_max 0.001
_refine_ls_shift/su_mean 0.000
_refine_ls_structure_factor_coef Fsqd
_refine_ls_weighting_details 'calc w=1/[\s^2^(Fo^2^)+(0.0376P)^2^+1.9911P] where P=(Fo^2^+2Fc^2^)/3'
_refine_ls_weighting_scheme calc
_refine_ls_wR_factor_gt 0.0747
_refine_ls_wR_factor_ref 0.0765
_reflns_number_gt 7840
_reflns_number_total 8440
_reflns_threshold_expression >2sigma(I)
_cod_data_source_file ja513234b_si_005.cif
_cod_data_source_block (13-TMC)Co(NO~2~)(BPh~4~)
_cod_depositor_comments 'Adding full bibliography for 4123530--4123533.cif.'
_cod_database_code 4123530

loop_
_space_group_symop_operation_xyz
'x, y, z'
'-x, y+1/2, -z+1/2'
'-x, -y, -z'
'x, -y-1/2, z-1/2'

loop_
_atom_site_type_symbol
_atom_site_label
_atom_site_fract_x
_atom_site_fract_y
_atom_site_fract_z
_atom_site_U_iso_or_equiv
_atom_site_adp_type
_atom_site_calc_flag
_atom_site_refinement_flags
_atom_site_occupancy
Co Co1 0.703908(10) 0.85461(16) 0.584809(6) 0.01306(5) Uani d . 1
N N1 0.58850(6) 0.71717(11) 0.59395(4) 0.01570(19) Uani d . 1
N N2 0.78480(7) 0.76083(11) 0.65812(4) 0.01749(19) Uani d . 1
N N3 0.83909(7) 0.87470(11) 0.55451(4) 0.0185(2) Uani d . 1
N N4 0.66880(7) 0.79413(11) 0.49745(4) 0.0183(2) Uani d . 1
N N5 0.64821(9) 1.11033(12) 0.60320(5) 0.0295(3) Uani d . 1
B B1 0.78206(8) 0.33271(13) 0.35707(5) 0.0124(2) Uani d . 1
O O2 0.72441(7) 1.05837(10) 0.62227(4) 0.0294(2) Uani d . 1
O O1 0.60146(7) 1.02557(11) 0.57083(5) 0.0321(2) Uani d . 1
C C5 0.83108(9) 0.83668(14) 0.49461(5) 0.0223(2) Uani d . 1
H H5A 0.8885 0.7928 0.487 0.027 Uiso calc R 1
H H5B 0.8207 0.9223 0.4715 0.027 Uiso calc R 1
C C11 0.67597(9) 0.55834(14) 0.66689(5) 0.0235(2) Uani d . 1
H H11A 0.649 0.6139 0.6949 0.028 Uiso calc R 1
H H11B 0.6771 0.4591 0.6789 0.028 Uiso calc R 1
C C2 0.59608(8) 0.68651(14) 0.49301(5) 0.0208(2) Uani d . 1
H H2A 0.6236 0.5921 0.4984 0.025 Uiso calc R 1
H H2B 0.5597 0.6901 0.4554 0.025 Uiso calc R 1
C C12 0.61503(8) 0.57096(13) 0.61097(5) 0.0200(2) Uani d . 1
H H12A 0.6469 0.5287 0.5818 0.024 Uiso calc R 1
H H12B 0.559 0.5158 0.6126 0.024 Uiso calc R 1
C C9 0.76992(9) 0.83518(14) 0.71030(5) 0.0233(2) Uani d . 1
H H9A 0.8148 0.8028 0.7414 0.035 Uiso calc R 1
H H9B 0.7084 0.8151 0.7185 0.035 Uiso calc R 1
H H9C 0.7768 0.9364 0.7053 0.035 Uiso calc R 1
C C7 0.89280(8) 0.76688(13) 0.58926(5) 0.0204(2) Uani d . 1
H H7A 0.9579 0.7757 0.5851 0.024 Uiso calc R 1
H H7B 0.8719 0.6722 0.5764 0.024 Uiso calc R 1
C C4 0.75281(8) 0.73557(14) 0.47920(5) 0.0208(2) Uani d . 1
H H4A 0.7428 0.7205 0.4383 0.025 Uiso calc R 1
H H4B 0.7676 0.644 0.4975 0.025 Uiso calc R 1
C C10 0.77329(9) 0.60713(13) 0.66646(6) 0.0235(2) Uani d . 1
H H10A 0.8099 0.58 0.7023 0.028 Uiso calc R 1
H H10B 0.7985 0.5566 0.6364 0.028 Uiso calc R 1
C C3 0.63591(10) 0.91684(16) 0.46263(6) 0.0287(3) Uani d . 1
H H3A 0.6307 0.8914 0.4231 0.043 Uiso calc R 1
H H3B 0.6791 0.9944 0.4705 0.043 Uiso calc R 1
H H3C 0.5762 0.9457 0.4713 0.043 Uiso calc R 1
C C8 0.88164(8) 0.78475(14) 0.64997(5) 0.0216(2) Uani d . 1
H H8A 0.9215 0.7173 0.673 0.026 Uiso calc R 1
H H8B 0.9004 0.8806 0.6624 0.026 Uiso calc R 1
C C1 0.53481(8) 0.71322(14) 0.53705(5) 0.0198(2) Uani d . 1
H H1A 0.5027 0.8036 0.5293 0.024 Uiso calc R 1
H H1B 0.4884 0.6382 0.5354 0.024 Uiso calc R 1
C C6 0.88537(9) 1.01241(14) 0.56198(6) 0.0269(3) Uani d . 1
H H6A 0.9466 1.0047 0.5516 0.04 Uiso calc R 1
H H6B 0.8898 1.0414 0.6011 0.04 Uiso calc R 1
H H6C 0.8503 1.0822 0.5382 0.04 Uiso calc R 1
C C32 0.77806(7) 0.16224(11) 0.34617(4) 0.0137(2) Uani d . 1
C C35 0.77640(9) -0.13598(12) 0.33555(5) 0.0197(2) Uani d . 1
H H35 0.7758 -0.2352 0.3321 0.024 Uiso calc R 1
C C33 0.69759(8) 0.08627(12) 0.33022(5) 0.0161(2) Uani d . 1
H H33 0.6417 0.1359 0.3231 0.019 Uiso calc R 1
C C26 0.68904(7) 0.41194(11) 0.32698(5) 0.0133(2) Uani d . 1
C C27 0.65029(8) 0.38009(13) 0.27178(5) 0.0174(2) Uani d . 1
H H27 0.6773 0.3085 0.2524 0.021 Uiso calc R 1
C C20 0.79484(7) 0.34839(11) 0.42550(5) 0.0135(2) Uani d . 1
C C15 0.91105(8) 0.52650(12) 0.34876(5) 0.0167(2) Uani d . 1
H H15 0.8957 0.5685 0.3817 0.02 Uiso calc R 1
C C29 0.53386(8) 0.55755(13) 0.27116(5) 0.0204(2) Uani d . 1
H H29 0.4817 0.605 0.2528 0.024 Uiso calc R 1
C C18 0.95408(8) 0.41485(13) 0.25052(5) 0.0199(2) Uani d . 1
H H18 0.9672 0.3768 0.2163 0.024 Uiso calc R 1
C C21 0.87742(8) 0.37651(12) 0.46019(5) 0.0169(2) Uani d . 1
H H21 0.9303 0.3939 0.4433 0.02 Uiso calc R 1
C C31 0.64709(7) 0.52206(12) 0.35207(5) 0.0156(2) Uani d . 1
H H31 0.6711 0.5486 0.3891 0.019 Uiso calc R 1
C C37 0.85772(8) 0.08104(12) 0.35656(5) 0.0187(2) Uani d . 1
H H37 0.9142 0.1274 0.3673 0.022 Uiso calc R 1
C C16 0.97857(8) 0.58864(12) 0.32240(5) 0.0201(2) Uani d . 1
H H16 1.0097 0.6693 0.3383 0.024 Uiso calc R 1
C C25 0.72041(8) 0.32041(12) 0.45405(5) 0.0165(2) Uani d . 1
H H25 0.6633 0.2987 0.4327 0.02 Uiso calc R 1
C C24 0.72651(9) 0.32305(12) 0.51190(5) 0.0199(2) Uani d . 1
H H24 0.6742 0.304 0.5291 0.024 Uiso calc R 1
C C23 0.80932(9) 0.35370(12) 0.54464(5) 0.0223(2) Uani d . 1
H H23 0.814 0.3566 0.5842 0.027 Uiso calc R 1
C C36 0.85753(9) -0.06477(13) 0.35183(5) 0.0210(2) Uani d . 1
H H36 0.913 -0.1154 0.3598 0.025 Uiso calc R 1
C C22 0.88487(9) 0.37988(13) 0.51842(5) 0.0212(2) Uani d . 1
H H22 0.9419 0.4002 0.5401 0.025 Uiso calc R 1
C C30 0.57147(8) 0.59447(12) 0.32497(5) 0.0184(2) Uani d . 1
H H30 0.5458 0.6691 0.3435 0.022 Uiso calc R 1
C C34 0.69641(8) -0.05964(13) 0.32444(5) 0.0191(2) Uani d . 1
H H34 0.6405 -0.1066 0.3128 0.023 Uiso calc R 1
C C17 1.00055(8) 0.53317(13) 0.27292(5) 0.0213(2) Uani d . 1
H H17 1.0464 0.5752 0.2548 0.026 Uiso calc R 1
C C28 0.57393(8) 0.44964(14) 0.24458(5) 0.0207(2) Uani d . 1
H H28 0.5491 0.4232 0.2077 0.025 Uiso calc R 1
C C14 0.86485(7) 0.40417(11) 0.32840(5) 0.0137(2) Uani d . 1
C C13 0.52931(8) 0.77454(14) 0.63314(5) 0.0209(2) Uani d . 1
H H13A 0.4797 0.7086 0.6363 0.031 Uiso calc R 1
H H13B 0.5039 0.8646 0.619 0.031 Uiso calc R 1
H H13C 0.5654 0.7882 0.6699 0.031 Uiso calc R 1
C C19 0.88833(8) 0.35187(12) 0.27804(5) 0.0165(2) Uani d . 1
H H19 0.8582 0.2704 0.2622 0.02 Uiso calc R 1

loop_
_atom_site_aniso_label
_atom_site_aniso_U_11
_atom_site_aniso_U_22
_atom_site_aniso_U_33
_atom_site_aniso_U_12
_atom_site_aniso_U_13
_atom_site_aniso_U_23
Co1 0.01219(8) 0.01410(8) 0.01298(8) -0.00042(5) 0.00207(5) -0.00023(5)
N1 0.0133(4) 0.0193(5) 0.0148(4) -0.0016(4) 0.0029(3) -0.0021(4)
N2 0.0160(4) 0.0186(5) 0.0171(4) -0.0017(4) -0.0006(4) 0.0007(4)
N3 0.0167(5) 0.0196(5) 0.0195(5) -0.0015(4) 0.0039(4) -0.0022(4)
N4 0.0165(4) 0.0234(5) 0.0151(4) -0.0005(4) 0.0029(4) 0.0008(4)
N5 0.0397(7) 0.0215(5) 0.0309(6) 0.0044(5) 0.0174(5) 0.0030(5)
B1 0.0108(5) 0.0122(5) 0.0141(5) -0.0006(4) 0.0012(4) -0.0010(4)
O2 0.0368(5) 0.0231(5) 0.0295(5) 0.0021(4) 0.0089(4) -0.0001(4)
O1 0.0288(5) 0.0286(5) 0.0396(6) 0.0015(4) 0.0076(4) 0.0038(4)
C5 0.0215(6) 0.0256(6) 0.0217(6) -0.0015(5) 0.0092(5) -0.0013(5)
C11 0.0277(6) 0.0204(6) 0.0223(6) -0.0036(5) 0.0038(5) 0.0058(5)
C2 0.0174(5) 0.0288(6) 0.0157(5) -0.0032(5) 0.0012(4) -0.0047(5)
C12 0.0210(6) 0.0173(5) 0.0223(6) -0.0048(4) 0.0049(4) -0.0010(4)
C9 0.0238(6) 0.0301(6) 0.0149(5) -0.0040(5) -0.0004(4) -0.0020(5)
C7 0.0136(5) 0.0206(6) 0.0265(6) 0.0004(4) 0.0020(4) -0.0027(5)
C4 0.0200(5) 0.0250(6) 0.0183(5) -0.0004(5) 0.0058(4) -0.0040(5)
C10 0.0225(6) 0.0195(6) 0.0272(6) 0.0009(5) -0.0009(5) 0.0057(5)
C3 0.0318(7) 0.0333(7) 0.0211(6) 0.0068(6) 0.0041(5) 0.0094(5)
C8 0.0142(5) 0.0253(6) 0.0236(6) -0.0014(4) -0.0028(4) -0.0003(5)
C1 0.0136(5) 0.0279(6) 0.0175(5) -0.0027(4) 0.0009(4) -0.0036(5)
C6 0.0245(6) 0.0220(6) 0.0356(7) -0.0063(5) 0.0098(5) -0.0016(5)
C32 0.0148(5) 0.0141(5) 0.0124(5) -0.0009(4) 0.0028(4) -0.0004(4)
C35 0.0323(6) 0.0129(5) 0.0157(5) -0.0013(4) 0.0090(5) -0.0011(4)
C33 0.0156(5) 0.0171(5) 0.0157(5) -0.0015(4) 0.0025(4) -0.0011(4)
C26 0.0101(4) 0.0134(5) 0.0163(5) -0.0021(4) 0.0019(4) 0.0020(4)
C27 0.0162(5) 0.0193(5) 0.0167(5) -0.0003(4) 0.0026(4) 0.0006(4)
C20 0.0139(5) 0.0107(5) 0.0156(5) 0.0013(4) 0.0011(4) -0.0003(4)
C15 0.0153(5) 0.0145(5) 0.0198(5) 0.0002(4) 0.0006(4) 0.0012(4)
C29 0.0134(5) 0.0234(6) 0.0240(6) 0.0016(4) 0.0011(4) 0.0092(5)
C18 0.0196(5) 0.0191(5) 0.0224(6) 0.0059(4) 0.0079(4) 0.0044(4)
C21 0.0152(5) 0.0154(5) 0.0194(5) 0.0005(4) 0.0002(4) -0.0002(4)
C31 0.0143(5) 0.0135(5) 0.0185(5) -0.0016(4) 0.0014(4) 0.0004(4)
C37 0.0155(5) 0.0168(5) 0.0238(6) -0.0005(4) 0.0022(4) 0.0005(4)
C16 0.0162(5) 0.0146(5) 0.0283(6) -0.0027(4) -0.0011(4) 0.0050(4)
C25 0.0157(5) 0.0150(5) 0.0189(5) 0.0013(4) 0.0027(4) 0.0011(4)
C24 0.0250(6) 0.0161(5) 0.0201(6) 0.0045(4) 0.0083(5) 0.0030(4)
C23 0.0348(7) 0.0168(5) 0.0149(5) 0.0052(5) 0.0020(5) 0.0004(4)
C36 0.0229(6) 0.0168(5) 0.0241(6) 0.0050(4) 0.0063(5) 0.0020(4)
C22 0.0246(6) 0.0170(5) 0.0195(6) 0.0008(4) -0.0054(4) -0.0010(4)
C30 0.0160(5) 0.0150(5) 0.0249(6) 0.0017(4) 0.0053(4) 0.0038(4)
C34 0.0236(6) 0.0177(5) 0.0163(5) -0.0073(4) 0.0039(4) -0.0027(4)
C17 0.0144(5) 0.0197(5) 0.0308(6) 0.0027(4) 0.0064(5) 0.0107(5)
C28 0.0178(5) 0.0266(6) 0.0166(5) -0.0021(5) -0.0011(4) 0.0040(5)
C14 0.0105(5) 0.0130(5) 0.0172(5) 0.0018(4) 0.0004(4) 0.0018(4)
C13 0.0168(5) 0.0262(6) 0.0212(6) -0.0029(4) 0.0079(4) -0.0053(5)
C19 0.0153(5) 0.0141(5) 0.0204(5) 0.0021(4) 0.0034(4) 0.0004(4)

loop_
_atom_type_symbol
_atom_type_description
_atom_type_scat_dispersion_real
_atom_type_scat_dispersion_imag
_atom_type_scat_source
C C 0.0033 0.0016 'International Tables Vol C Tables 4.2.6.8 and 6.1.1.4'
H H 0.0000 0.0000 'International Tables Vol C Tables 4.2.6.8 and 6.1.1.4'
B B 0.0013 0.0007 'International Tables Vol C Tables 4.2.6.8 and 6.1.1.4'
N N 0.0061 0.0033 'International Tables Vol C Tables 4.2.6.8 and 6.1.1.4'
O O 0.0106 0.0060 'International Tables Vol C Tables 4.2.6.8 and 6.1.1.4'
Co Co 0.3494 0.9721 'International Tables Vol C Tables 4.2.6.8 and 6.1.1.4'

loop_
_geom_angle_atom_site_label_1
_geom_angle_atom_site_label_2
_geom_angle_atom_site_label_3
_geom_angle
O2 Co1 N4 130.40(4)
O2 Co1 N2 89.97(4)
N4 Co1 N2 134.88(4)
O2 Co1 N1 124.30(4)
N4 Co1 N1 81.88(4)
N2 Co1 N1 91.10(4)
O2 Co1 O1 56.80(4)
N4 Co1 O1 89.06(4)
N2 Co1 O1 135.05(4)
N1 Co1 O1 85.80(4)
O2 Co1 N3 88.96(4)
N4 Co1 N3 78.78(4)
N2 Co1 N3 83.56(4)
N1 Co1 N3 146.40(4)
O1 Co1 N3 120.83(4)
C13 N1 C1 108.24(9)
C13 N1 C12 108.94(9)
C1 N1 C12 108.48(9)
C13 N1 Co1 112.71(7)
C1 N1 Co1 104.09(7)
C12 N1 Co1 114.07(7)
C9 N2 C10 108.56(10)
C9 N2 C8 107.53(9)
C10 N2 C8 107.36(10)
C9 N2 Co1 111.22(7)
C10 N2 Co1 116.84(7)
C8 N2 Co1 104.84(7)
C6 N3 C5 107.85(10)
C6 N3 C7 110.07(10)
C5 N3 C7 110.21(10)
C6 N3 Co1 117.20(8)
C5 N3 Co1 110.47(7)
C7 N3 Co1 100.84(7)
C2 N4 C3 109.19(10)
C2 N4 C4 110.52(10)
C3 N4 C4 110.38(10)
C2 N4 Co1 108.86(7)
C3 N4 Co1 110.82(8)
C4 N4 Co1 107.05(7)
O2 N5 O1 111.09(11)
C14 B1 C32 110.71(9)
C14 B1 C20 113.72(9)
C32 B1 C20 104.30(8)
C14 B1 C26 104.63(8)
C32 B1 C26 111.91(9)
C20 B1 C26 111.76(9)
N5 O2 Co1 97.82(8)
N5 O1 Co1 94.16(8)
N3 C5 C4 110.32(10)
C10 C11 C12 114.45(10)
N4 C2 C1 109.64(10)
N1 C12 C11 114.82(10)
N3 C7 C8 110.33(10)
N4 C4 C5 109.46(10)
N2 C10 C11 115.41(10)
N2 C8 C7 110.66(9)
N1 C1 C2 111.03(9)
C33 C32 C37 115.18(10)
C33 C32 B1 124.32(10)
C37 C32 B1 120.36(10)
C34 C35 C36 118.78(11)
C34 C33 C32 122.65(11)
C31 C26 C27 115.20(10)
C31 C26 B1 123.19(10)
C27 C26 B1 121.43(10)
C28 C27 C26 122.56(11)
C21 C20 C25 114.80(10)
C21 C20 B1 125.57(10)
C25 C20 B1 119.40(9)
C16 C15 C14 122.55(11)
C30 C29 C28 118.76(11)
C17 C18 C19 120.32(11)
C22 C21 C20 122.78(11)
C30 C31 C26 122.88(11)
C36 C37 C32 122.88(11)
C17 C16 C15 120.36(11)
C24 C25 C20 123.24(11)
C25 C24 C23 120.04(11)
C22 C23 C24 118.79(11)
C35 C36 C37 120.13(11)
C23 C22 C21 120.32(11)
C29 C30 C31 120.17(11)
C35 C34 C33 120.36(11)
C16 C17 C18 118.68(11)
C29 C28 C27 120.39(11)
C15 C14 C19 115.41(10)
C15 C14 B1 123.53(10)
C19 C14 B1 120.83(10)
C18 C19 C14 122.62(11)

loop_
_geom_bond_atom_site_label_1
_geom_bond_atom_site_label_2
_geom_bond_distance
Co1 O2 2.1483(10)
Co1 N4 2.1825(10)
Co1 N2 2.1866(10)
Co1 N1 2.1938(10)
Co1 O1 2.2226(10)
Co1 N3 2.2417(10)
N1 C13 1.4875(14)
N1 C1 1.4896(14)
N1 C12 1.4914(16)
N2 C9 1.4929(16)
N2 C10 1.4935(16)
N2 C8 1.4965(15)
N3 C6 1.4817(16)
N3 C5 1.4835(16)
N3 C7 1.4862(16)
N4 C2 1.4825(16)
N4 C3 1.4838(16)
N4 C4 1.4905(15)
N5 O2 1.2602(16)
N5 O1 1.2624(17)
B1 C14 1.6441(16)
B1 C32 1.6474(16)
B1 C20 1.6474(16)
B1 C26 1.6491(16)
C5 C4 1.5149(17)
C11 C10 1.5193(18)
C11 C12 1.5212(17)
C2 C1 1.5195(16)
C7 C8 1.5126(17)
C32 C33 1.4031(15)
C32 C37 1.4058(16)
C35 C34 1.3860(18)
C35 C36 1.3896(18)
C33 C34 1.3989(16)
C26 C31 1.4034(15)
C26 C27 1.4104(15)
C27 C28 1.3944(16)
C20 C21 1.4087(15)
C20 C25 1.4106(15)
C15 C16 1.3957(16)
C15 C14 1.4066(15)
C29 C30 1.3874(17)
C29 C28 1.3923(18)
C18 C17 1.3917(18)
C18 C19 1.3947(16)
C21 C22 1.3988(17)
C31 C30 1.3985(16)
C37 C36 1.3958(16)
C16 C17 1.3910(18)
C25 C24 1.3912(16)
C24 C23 1.3946(18)
C23 C22 1.3887(19)
C14 C19 1.4070(16)
